data_7009761
loop_
_publ_author_name
'Miller, Hamish A.'
'Laing, Norman'
'Parsons, Simon'
'Parkin, Andrew'
'Tasker, Peter A.'
'White, David J.'

_publ_section_title
;
 Supramolecular assemblies from ditopic ligands and transition metal
 salts&#x200A;&#x2020;
;
_journal_issue 21
_journal_name_full 'Journal of the Chemical Society, Dalton Transactions'
_journal_page_first 3773
_journal_paper_doi 10.1039/b003436n
_journal_year 2000
_chemical_formula_moiety '[NiL].3.75MeOH'
_chemical_formula_sum 'C37.75 H65 N4 Ni O11.75 S'
_chemical_formula_weight 847.70
_chemical_name_systematic
; 
 ? 
;
_space_group_IT_number 13
_symmetry_cell_setting monoclinic
_symmetry_space_group_name_Hall '-P 2yc'
_symmetry_space_group_name_H-M 'P 1 2/c 1'
_atom_sites_solution_hydrogens 'geometric (NH visible in diff. map)'
_atom_sites_solution_primary direct
_atom_sites_solution_secondary difmap
_audit_creation_method SHELXL-97
_cell_angle_alpha 90.00
_cell_angle_beta 118.5710(10)
_cell_angle_gamma 90.00
_cell_formula_units_Z 4
_cell_length_a 18.9754(4)
_cell_length_b 12.8666(3)
_cell_length_c 19.7197(4)
_cell_measurement_temperature 150(2)
_cell_volume 4228.25(16)
_computing_structure_refinement 'SHELXL-97 (Sheldrick, 1997)'
_computing_structure_solution SIR92
_diffrn_ambient_temperature 150(2)
_diffrn_measured_fraction_theta_full 0.998
_diffrn_measured_fraction_theta_max 0.998
_diffrn_measurement_device_type 'EPSRC Nonius Kappa CCD'
_diffrn_measurement_method 'Phi + omega scans'
_diffrn_radiation_monochromator graphite
_diffrn_radiation_source 'fine-focus sealed tube'
_diffrn_radiation_type MoK\a
_diffrn_radiation_wavelength 0.71073
_diffrn_reflns_av_R_equivalents 0.0000
_diffrn_reflns_av_sigmaI/netI 0.0484
_diffrn_reflns_limit_h_max 20
_diffrn_reflns_limit_h_min -23
_diffrn_reflns_limit_k_max 16
_diffrn_reflns_limit_k_min 0
_diffrn_reflns_limit_l_max 24
_diffrn_reflns_limit_l_min 0
_diffrn_reflns_number 8643
_diffrn_reflns_theta_full 26.38
_diffrn_reflns_theta_max 26.38
_diffrn_reflns_theta_min 1.58
_exptl_absorpt_coefficient_mu 0.571
_exptl_absorpt_correction_T_max 0.950
_exptl_absorpt_correction_T_min 0.839
_exptl_absorpt_correction_type sortav
_exptl_crystal_colour Brown
_exptl_crystal_density_diffrn 1.332
_exptl_crystal_density_method 'not measured'
_exptl_crystal_description plate
_exptl_crystal_F_000 1818
_exptl_crystal_size_max 0.2
_exptl_crystal_size_mid 0.2
_exptl_crystal_size_min 0.1
_refine_diff_density_max 1.234
_refine_diff_density_min -0.669
_refine_diff_density_rms 0.074
_refine_ls_extinction_coef 0.0018(3)
_refine_ls_extinction_expression Fc^*^=kFc[1+0.001xFc^2^\l^3^/sin(2\q)]^-1/4^
_refine_ls_extinction_method SHELXL
_refine_ls_goodness_of_fit_ref 1.084
_refine_ls_hydrogen_treatment riding
_refine_ls_matrix_type full
_refine_ls_number_parameters 434
_refine_ls_number_reflns 8643
_refine_ls_number_restraints 0
_refine_ls_restrained_S_all 1.084
_refine_ls_R_factor_all 0.0736
_refine_ls_R_factor_gt 0.0502
_refine_ls_shift/su_max 0.010
_refine_ls_shift/su_mean 0.001
_refine_ls_structure_factor_coef Fsqd
_refine_ls_weighting_details 'calc w=1/[\s^2^(Fo^2^)+(0.0815P)^2^+0.5276P] where P=(Fo^2^+2Fc^2^)/3'
_refine_ls_weighting_scheme calc
_refine_ls_wR_factor_gt 0.1358
_refine_ls_wR_factor_ref 0.1457
_reflns_number_gt 6055
_reflns_number_total 8643
_reflns_threshold_expression >2sigma(I)
_cod_data_source_file b003436n.txt
_cod_data_source_block ninlio
_cod_depositor_comments
;
The following automatic conversions were performed:
'_atom_site_symetry_multiplicity' tag replaced with
'_atom_site_symmetry_multiplicity'.

Automatic conversion script
Id: cif_correct_tags 1440 2010-10-19 06:21:57Z saulius 

The following automatic conversions were performed:
'_symmetry_cell_setting' value 'Monoclinic' changed to 'monoclinic'
according to '/home/saulius/struct/CIF-dictionaries/cif_core.dic'
dictionary named 'cif_core.dic' version 2.4.1 from 2010-06-29.

Automatic conversion script
Id: cif_fix_enum 1527 2010-12-29 10:47:43Z saulius 

The following automatic conversions were performed:

'_atom_sites_solution_primary' value 'direct methods' was changed to
'direct'.

Automatic conversion script
Id: cif_fix_values 6452 2018-10-05 10:23:21Z andrius 
;
_cod_original_sg_symbol_H-M P2/c
_cod_database_code 7009761

loop_
_symmetry_equiv_pos_as_xyz
'x, y, z'
'-x, y, -z+1/2'
'-x, -y, -z'
'x, -y, z-1/2'

loop_
_atom_site_label
_atom_site_type_symbol
_atom_site_fract_x
_atom_site_fract_y
_atom_site_fract_z
_atom_site_U_iso_or_equiv
_atom_site_adp_type
_atom_site_occupancy
_atom_site_symmetry_multiplicity
_atom_site_calc_flag
_atom_site_refinement_flags
_atom_site_disorder_assembly
_atom_site_disorder_group
Ni1 Ni 0.697430(19) 0.00406(2) 0.096164(18) 0.02143(12) Uani 1 1 d . . .
O1A O 0.62144(10) 0.10842(14) 0.06605(10) 0.0254(4) Uani 1 1 d . . .
C1A C 0.56097(15) 0.1126(2) 0.08169(15) 0.0235(6) Uani 1 1 d . . .
C2A C 0.53301(16) 0.0259(2) 0.10633(16) 0.0259(6) Uani 1 1 d . . .
C21A C 0.56831(16) -0.0750(2) 0.11355(15) 0.0262(6) Uani 1 1 d . . .
H21A H 0.5425 -0.1327 0.1224 0.031 Uiso 1 1 calc R . .
N2A N 0.63266(13) -0.09232(16) 0.10887(12) 0.0236(5) Uani 1 1 d . . .
C22A C 0.66102(16) -0.2002(2) 0.11387(16) 0.0271(6) Uani 1 1 d . . .
H22A H 0.6425 -0.2294 0.0616 0.033 Uiso 1 1 calc R . .
H22B H 0.6405 -0.2445 0.1417 0.033 Uiso 1 1 calc R . .
C3A C 0.46835(16) 0.0367(2) 0.12243(15) 0.0264(6) Uani 1 1 d . . .
H3A H 0.4501 -0.0229 0.1379 0.032 Uiso 1 1 calc R . .
C4A C 0.43077(15) 0.1306(2) 0.11644(14) 0.0241(6) Uani 1 1 d . . .
C41A C 0.36098(16) 0.1459(2) 0.13404(15) 0.0285(6) Uani 1 1 d . . .
C42A C 0.33910(19) 0.0450(2) 0.1595(2) 0.0409(8) Uani 1 1 d . . .
H42A H 0.2945 0.0575 0.1703 0.061 Uiso 1 1 calc R . .
H42B H 0.3856 0.0194 0.2063 0.061 Uiso 1 1 calc R . .
H42C H 0.3231 -0.0068 0.1184 0.061 Uiso 1 1 calc R . .
C43A C 0.28740(17) 0.1858(3) 0.06121(16) 0.0380(7) Uani 1 1 d . . .
H43A H 0.2428 0.1962 0.0723 0.057 Uiso 1 1 calc R . .
H43B H 0.2719 0.1347 0.0196 0.057 Uiso 1 1 calc R . .
H43C H 0.3005 0.2519 0.0452 0.057 Uiso 1 1 calc R . .
C44A C 0.38372(17) 0.2265(2) 0.19857(16) 0.0313(6) Uani 1 1 d . . .
H44A H 0.3387 0.2360 0.2091 0.047 Uiso 1 1 calc R . .
H44B H 0.3963 0.2928 0.1824 0.047 Uiso 1 1 calc R . .
H44C H 0.4307 0.2020 0.2454 0.047 Uiso 1 1 calc R . .
C5A C 0.45780(15) 0.2155(2) 0.09016(15) 0.0256(6) Uani 1 1 d . . .
H5A H 0.4320 0.2808 0.0842 0.031 Uiso 1 1 calc R . .
C6A C 0.52028(15) 0.2087(2) 0.07257(14) 0.0236(5) Uani 1 1 d . . .
C61A C 0.54002(15) 0.2995(2) 0.03696(15) 0.0259(6) Uani 1 1 d . . .
H61A H 0.4909 0.3417 0.0084 0.031 Uiso 1 1 calc R . .
H61B H 0.5556 0.2727 -0.0011 0.031 Uiso 1 1 calc R . .
N62A N 0.60638(12) 0.36958(16) 0.09315(12) 0.0247(5) Uani 1 1 d . . .
H62A H 0.6170 0.4173 0.0638 0.030 Uiso 1 1 calc R . .
C63A C 0.58213(17) 0.4307(2) 0.14305(18) 0.0365(7) Uani 1 1 d . . .
H63A H 0.5696 0.3831 0.1753 0.044 Uiso 1 1 calc R . .
H63B H 0.5335 0.4721 0.1104 0.044 Uiso 1 1 calc R . .
C64A C 0.6507(2) 0.5027(2) 0.1944(2) 0.0461(8) Uani 1 1 d . . .
H64A H 0.6601 0.5534 0.1619 0.055 Uiso 1 1 calc R . .
H64B H 0.6357 0.5418 0.2288 0.055 Uiso 1 1 calc R . .
O65A O 0.72243(12) 0.44594(17) 0.23988(11) 0.0402(5) Uani 1 1 d . . .
C66A C 0.74685(17) 0.3910(2) 0.19145(17) 0.0340(7) Uani 1 1 d . . .
H66A H 0.7979 0.3541 0.2237 0.041 Uiso 1 1 calc R . .
H66B H 0.7557 0.4408 0.1580 0.041 Uiso 1 1 calc R . .
C67A C 0.68274(16) 0.3137(2) 0.14205(15) 0.0281(6) Uani 1 1 d . . .
H67A H 0.6998 0.2752 0.1089 0.034 Uiso 1 1 calc R . .
H67B H 0.6747 0.2629 0.1754 0.034 Uiso 1 1 calc R . .
O1B O 0.76114(10) 0.10088(14) 0.08130(10) 0.0245(4) Uani 1 1 d . . .
C1B C 0.83549(15) 0.0893(2) 0.09376(14) 0.0230(5) Uani 1 1 d . . .
C2B C 0.87980(16) -0.0038(2) 0.12123(15) 0.0244(6) Uani 1 1 d . . .
C21B C 0.84610(16) -0.0940(2) 0.13843(15) 0.0266(6) Uani 1 1 d . . .
H21B H 0.8788 -0.1543 0.1563 0.032 Uiso 1 1 calc R . .
N2B N 0.77524(13) -0.09934(17) 0.13142(12) 0.0250(5) Uani 1 1 d . . .
C22B C 0.75160(16) -0.1951(2) 0.15755(16) 0.0285(6) Uani 1 1 d . . .
H22C H 0.7707 -0.1922 0.2138 0.034 Uiso 1 1 calc R . .
H22D H 0.7751 -0.2572 0.1463 0.034 Uiso 1 1 calc R . .
C3B C 0.95967(16) -0.0106(2) 0.13418(15) 0.0251(6) Uani 1 1 d . . .
H3B H 0.9876 -0.0746 0.1519 0.030 Uiso 1 1 calc R . .
C4B C 0.99839(15) 0.0719(2) 0.12205(14) 0.0243(6) Uani 1 1 d . . .
C41B C 1.08499(16) 0.0671(2) 0.13574(16) 0.0301(6) Uani 1 1 d . . .
C42B C 1.11947(19) -0.0420(3) 0.1567(2) 0.0437(8) Uani 1 1 d . . .
H42D H 1.0862 -0.0901 0.1150 0.066 Uiso 1 1 calc R . .
H42E H 1.1201 -0.0640 0.2046 0.066 Uiso 1 1 calc R . .
H42F H 1.1743 -0.0424 0.1640 0.066 Uiso 1 1 calc R . .
C43B C 1.08827(18) 0.1014(3) 0.06272(17) 0.0393(7) Uani 1 1 d . . .
H43D H 1.0550 0.0548 0.0199 0.059 Uiso 1 1 calc R . .
H43E H 1.1439 0.0986 0.0722 0.059 Uiso 1 1 calc R . .
H43F H 1.0681 0.1727 0.0494 0.059 Uiso 1 1 calc R . .
C44B C 1.13659(18) 0.1409(3) 0.20219(18) 0.0457(8) Uani 1 1 d . . .
H44D H 1.1144 0.2113 0.1895 0.069 Uiso 1 1 calc R . .
H44E H 1.1916 0.1410 0.2101 0.069 Uiso 1 1 calc R . .
H44F H 1.1367 0.1174 0.2495 0.069 Uiso 1 1 calc R . .
C5B C 0.95390(15) 0.1648(2) 0.09589(14) 0.0260(6) Uani 1 1 d . . .
H5B H 0.9792 0.2236 0.0877 0.031 Uiso 1 1 calc R . .
C6B C 0.87562(16) 0.1745(2) 0.08153(14) 0.0239(6) Uani 1 1 d . . .
C61B C 0.83292(15) 0.2773(2) 0.05703(14) 0.0242(6) Uani 1 1 d . . .
H61C H 0.8728 0.3335 0.0817 0.029 Uiso 1 1 calc R . .
H61D H 0.7939 0.2820 0.0768 0.029 Uiso 1 1 calc R . .
N62B N 0.78886(13) 0.29632(16) -0.02903(12) 0.0253(5) Uani 1 1 d . . .
H62B H 0.7589 0.3566 -0.0369 0.030 Uiso 1 1 calc R . .
C63B C 0.73083(18) 0.2118(2) -0.07391(16) 0.0344(7) Uani 1 1 d . . .
H63C H 0.6923 0.2011 -0.0540 0.041 Uiso 1 1 calc R . .
H63D H 0.7601 0.1459 -0.0681 0.041 Uiso 1 1 calc R . .
C64B C 0.6864(2) 0.2425(3) -0.15786(17) 0.0429(8) Uani 1 1 d . . .
H64C H 0.6474 0.1874 -0.1878 0.052 Uiso 1 1 calc R . .
H64D H 0.6561 0.3075 -0.1634 0.052 Uiso 1 1 calc R . .
O65B O 0.73986(14) 0.25768(17) -0.18777(12) 0.0447(6) Uani 1 1 d . . .
C66B C 0.7940(2) 0.3401(3) -0.14775(19) 0.0557(10) Uani 1 1 d . . .
H66C H 0.7634 0.4050 -0.1543 0.067 Uiso 1 1 calc R . .
H66D H 0.8304 0.3512 -0.1700 0.067 Uiso 1 1 calc R . .
C67B C 0.8432(2) 0.3153(3) -0.06235(18) 0.0430(8) Uani 1 1 d . . .
H67C H 0.8765 0.2529 -0.0554 0.052 Uiso 1 1 calc R . .
H67D H 0.8794 0.3741 -0.0353 0.052 Uiso 1 1 calc R . .
S1 S 0.65814(4) 0.49916(5) -0.03783(4) 0.03034(18) Uani 1 1 d . . .
O1 O 0.6361(2) 0.5421(2) 0.01808(15) 0.0782(9) Uani 1 1 d . . .
O2 O 0.74306(14) 0.5095(2) -0.01666(18) 0.0742(9) Uani 1 1 d . . .
O3 O 0.64395(14) 0.38659(17) -0.03756(14) 0.0500(6) Uani 1 1 d . . .
O4 O 0.60837(12) 0.54469(16) -0.11327(11) 0.0387(5) Uani 1 1 d . . .

loop_
_atom_site_aniso_label
_atom_site_aniso_U_11
_atom_site_aniso_U_22
_atom_site_aniso_U_33
_atom_site_aniso_U_23
_atom_site_aniso_U_13
_atom_site_aniso_U_12
Ni1 0.01938(19) 0.0225(2) 0.0252(2) 0.00185(13) 0.01300(15) 0.00049(13)
O1A 0.0213(9) 0.0263(10) 0.0340(10) 0.0022(8) 0.0176(8) 0.0020(8)
C1A 0.0186(13) 0.0281(14) 0.0261(14) -0.0043(11) 0.0125(11) -0.0033(11)
C2A 0.0225(14) 0.0263(14) 0.0322(15) -0.0033(11) 0.0157(12) -0.0034(11)
C21A 0.0248(14) 0.0264(14) 0.0313(15) 0.0000(11) 0.0166(12) -0.0062(11)
N2A 0.0243(12) 0.0209(11) 0.0273(12) -0.0006(9) 0.0136(10) -0.0001(9)
C22A 0.0269(15) 0.0215(14) 0.0365(15) 0.0002(11) 0.0180(12) -0.0015(11)
C3A 0.0226(14) 0.0277(14) 0.0319(15) -0.0040(11) 0.0154(12) -0.0045(11)
C4A 0.0195(13) 0.0308(15) 0.0242(13) -0.0054(11) 0.0122(11) -0.0044(11)
C41A 0.0229(14) 0.0344(16) 0.0327(15) -0.0021(12) 0.0169(12) -0.0014(12)
C42A 0.0373(18) 0.0350(17) 0.067(2) -0.0043(15) 0.0383(17) -0.0055(14)
C43A 0.0234(15) 0.058(2) 0.0331(16) -0.0084(14) 0.0142(13) -0.0020(14)
C44A 0.0270(15) 0.0412(17) 0.0304(15) 0.0003(12) 0.0176(13) 0.0041(13)
C5A 0.0206(13) 0.0283(14) 0.0272(14) -0.0021(11) 0.0109(11) 0.0009(11)
C6A 0.0188(13) 0.0291(14) 0.0234(13) -0.0027(10) 0.0106(11) -0.0031(11)
C61A 0.0200(13) 0.0326(15) 0.0253(14) 0.0009(11) 0.0111(11) 0.0001(11)
N62A 0.0226(12) 0.0255(12) 0.0304(12) 0.0049(9) 0.0161(10) 0.0003(9)
C63A 0.0279(16) 0.0317(16) 0.0512(19) -0.0115(13) 0.0199(14) 0.0015(13)
C64A 0.0348(18) 0.0354(18) 0.066(2) -0.0183(16) 0.0227(17) -0.0035(14)
O65A 0.0335(12) 0.0494(14) 0.0367(12) -0.0143(10) 0.0159(10) -0.0019(10)
C66A 0.0246(15) 0.0365(16) 0.0402(17) -0.0072(13) 0.0149(13) 0.0019(12)
C67A 0.0218(14) 0.0325(15) 0.0300(14) -0.0030(11) 0.0124(12) 0.0037(11)
O1B 0.0204(9) 0.0256(10) 0.0324(10) 0.0069(8) 0.0165(8) 0.0038(7)
C1B 0.0216(13) 0.0283(14) 0.0227(13) 0.0008(10) 0.0136(11) 0.0015(11)
C2B 0.0226(13) 0.0285(14) 0.0243(13) 0.0020(11) 0.0130(11) -0.0002(11)
C21B 0.0232(14) 0.0269(14) 0.0297(14) 0.0031(11) 0.0127(12) 0.0048(11)
N2B 0.0239(12) 0.0255(12) 0.0268(12) 0.0029(9) 0.0130(10) -0.0002(9)
C22B 0.0264(15) 0.0271(15) 0.0316(15) 0.0087(11) 0.0136(12) -0.0007(11)
C3B 0.0201(13) 0.0312(15) 0.0247(14) 0.0047(11) 0.0113(11) 0.0041(11)
C4B 0.0181(13) 0.0323(15) 0.0215(13) -0.0006(11) 0.0088(11) -0.0002(11)
C41B 0.0215(14) 0.0395(17) 0.0318(15) 0.0034(12) 0.0148(12) 0.0024(12)
C42B 0.0285(16) 0.0464(19) 0.062(2) 0.0122(16) 0.0266(16) 0.0129(15)
C43B 0.0263(15) 0.058(2) 0.0401(17) 0.0041(15) 0.0212(14) -0.0022(14)
C44B 0.0256(16) 0.066(2) 0.0415(18) -0.0131(16) 0.0130(14) -0.0023(15)
C5B 0.0222(14) 0.0304(15) 0.0262(14) -0.0001(11) 0.0123(11) -0.0031(11)
C6B 0.0248(14) 0.0254(14) 0.0238(13) 0.0004(10) 0.0135(11) 0.0031(11)
C61B 0.0212(13) 0.0246(14) 0.0276(14) -0.0022(11) 0.0124(11) -0.0028(11)
N62B 0.0285(12) 0.0206(11) 0.0289(12) 0.0028(9) 0.0154(10) 0.0039(9)
C63B 0.0334(16) 0.0335(16) 0.0320(15) 0.0000(12) 0.0121(13) -0.0077(13)
C64B 0.049(2) 0.0423(19) 0.0321(17) -0.0016(13) 0.0153(15) -0.0016(15)
O65B 0.0627(15) 0.0415(13) 0.0315(11) -0.0020(9) 0.0237(11) 0.0055(11)
C66B 0.070(3) 0.065(2) 0.0391(19) 0.0068(17) 0.0323(19) -0.008(2)
C67B 0.0438(19) 0.050(2) 0.0465(19) 0.0056(15) 0.0306(16) -0.0081(15)
S1 0.0272(4) 0.0307(4) 0.0348(4) 0.0068(3) 0.0162(3) 0.0061(3)
O1 0.120(3) 0.0662(18) 0.0539(16) 0.0090(14) 0.0457(17) 0.0442(19)
O2 0.0226(12) 0.084(2) 0.099(2) 0.0477(16) 0.0162(13) -0.0037(12)
O3 0.0496(14) 0.0384(13) 0.0611(15) 0.0206(11) 0.0258(12) 0.0019(11)
O4 0.0348(12) 0.0372(12) 0.0391(12) 0.0100(9) 0.0135(10) 0.0020(10)

loop_
_atom_type_symbol
_atom_type_description
_atom_type_scat_dispersion_real
_atom_type_scat_dispersion_imag
_atom_type_scat_source
C C 0.0033 0.0016 'International Tables Vol C Tables 4.2.6.8 and 6.1.1.4'
H H 0.0000 0.0000 'International Tables Vol C Tables 4.2.6.8 and 6.1.1.4'
N N 0.0061 0.0033 'International Tables Vol C Tables 4.2.6.8 and 6.1.1.4'
O O 0.0106 0.0060 'International Tables Vol C Tables 4.2.6.8 and 6.1.1.4'
S S 0.1246 0.1234 'International Tables Vol C Tables 4.2.6.8 and 6.1.1.4'
Ni Ni 0.3393 1.1124 'International Tables Vol C Tables 4.2.6.8 and 6.1.1.4'

loop_
_geom_angle_atom_site_label_1
_geom_angle_atom_site_label_2
_geom_angle_atom_site_label_3
_geom_angle
_geom_angle_site_symmetry_1
_geom_angle_site_symmetry_3
_geom_angle_publ_flag
N2A Ni1 O1A 93.67(8) . . ?
N2A Ni1 O1B 178.86(9) . . ?
O1A Ni1 O1B 85.90(7) . . ?
N2A Ni1 N2B 85.97(9) . . ?
O1A Ni1 N2B 177.20(8) . . ?
O1B Ni1 N2B 94.51(8) . . ?
C1A O1A Ni1 125.75(16) . . ?
O1A C1A C2A 123.8(2) . . ?
O1A C1A C6A 118.9(2) . . ?
C2A C1A C6A 117.3(2) . . ?
C3A C2A C1A 120.5(2) . . ?
C3A C2A C21A 118.7(2) . . ?
C1A C2A C21A 120.8(2) . . ?
N2A C21A C2A 124.3(2) . . ?
C21A N2A C22A 119.1(2) . . ?
C21A N2A Ni1 127.55(18) . . ?
C22A N2A Ni1 113.33(16) . . ?
N2A C22A C22B 106.0(2) . . ?
C4A C3A C2A 122.4(2) . . ?
C3A C4A C5A 116.6(2) . . ?
C3A C4A C41A 124.1(2) . . ?
C5A C4A C41A 119.3(2) . . ?
C42A C41A C4A 111.5(2) . . ?
C42A C41A C44A 108.4(2) . . ?
C4A C41A C44A 110.1(2) . . ?
C42A C41A C43A 108.9(2) . . ?
C4A C41A C43A 109.2(2) . . ?
C44A C41A C43A 108.6(2) . . ?
C6A C5A C4A 123.2(2) . . ?
C5A C6A C1A 120.0(2) . . ?
C5A C6A C61A 120.2(2) . . ?
C1A C6A C61A 119.6(2) . . ?
C6A C61A N62A 115.3(2) . . ?
C67A N62A C63A 109.8(2) . . ?
C67A N62A C61A 113.4(2) . . ?
C63A N62A C61A 112.7(2) . . ?
N62A C63A C64A 108.9(2) . . ?
O65A C64A C63A 111.3(2) . . ?
C64A O65A C66A 110.5(2) . . ?
O65A C66A C67A 109.7(2) . . ?
N62A C67A C66A 109.5(2) . . ?
C1B O1B Ni1 127.92(16) . . ?
O1B C1B C2B 123.6(2) . . ?
O1B C1B C6B 119.6(2) . . ?
C2B C1B C6B 116.8(2) . . ?
C3B C2B C1B 120.8(2) . . ?
C3B C2B C21B 117.7(2) . . ?
C1B C2B C21B 121.5(2) . . ?
N2B C21B C2B 125.2(2) . . ?
C21B N2B C22B 118.7(2) . . ?
C21B N2B Ni1 127.23(19) . . ?
C22B N2B Ni1 113.95(16) . . ?
N2B C22B C22A 106.8(2) . . ?
C4B C3B C2B 122.4(2) . . ?
C3B C4B C5B 116.2(2) . . ?
C3B C4B C41B 123.7(2) . . ?
C5B C4B C41B 120.1(2) . . ?
C42B C41B C44B 108.9(3) . . ?
C42B C41B C4B 111.7(2) . . ?
C44B C41B C4B 108.6(2) . . ?
C42B C41B C43B 108.4(2) . . ?
C44B C41B C43B 109.2(2) . . ?
C4B C41B C43B 110.1(2) . . ?
C6B C5B C4B 123.4(2) . . ?
C5B C6B C1B 120.5(2) . . ?
C5B C6B C61B 120.5(2) . . ?
C1B C6B C61B 118.9(2) . . ?
C6B C61B N62B 115.3(2) . . ?
C67B N62B C63B 109.1(2) . . ?
C67B N62B C61B 113.3(2) . . ?
C63B N62B C61B 113.7(2) . . ?
N62B C63B C64B 109.0(2) . . ?
O65B C64B C63B 111.0(3) . . ?
C64B O65B C66B 110.1(2) . . ?
O65B C66B C67B 110.8(3) . . ?
N62B C67B C66B 109.7(3) . . ?
O4 S1 O1 109.86(14) . . ?
O4 S1 O2 110.08(14) . . ?
O1 S1 O2 115.1(2) . . ?
O4 S1 O3 111.72(13) . . ?
O1 S1 O3 104.48(16) . . ?
O2 S1 O3 105.47(15) . . ?

loop_
_geom_bond_atom_site_label_1
_geom_bond_atom_site_label_2
_geom_bond_distance
_geom_bond_site_symmetry_2
_geom_bond_publ_flag
Ni1 N2A 1.846(2) . ?
Ni1 O1A 1.8482(17) . ?
Ni1 O1B 1.8542(17) . ?
Ni1 N2B 1.858(2) . ?
O1A C1A 1.324(3) . ?
C1A C2A 1.417(4) . ?
C1A C6A 1.423(4) . ?
C2A C3A 1.414(3) . ?
C2A C21A 1.436(4) . ?
C21A N2A 1.287(3) . ?
N2A C22A 1.475(3) . ?
C22A C22B 1.511(4) . ?
C3A C4A 1.379(4) . ?
C4A C5A 1.408(4) . ?
C4A C41A 1.534(3) . ?
C41A C42A 1.520(4) . ?
C41A C44A 1.534(4) . ?
C41A C43A 1.535(4) . ?
C5A C6A 1.388(3) . ?
C6A C61A 1.499(4) . ?
C61A N62A 1.514(3) . ?
N62A C67A 1.487(3) . ?
N62A C63A 1.494(3) . ?
C63A C64A 1.521(4) . ?
C64A O65A 1.422(4) . ?
O65A C66A 1.431(3) . ?
C66A C67A 1.512(4) . ?
O1B C1B 1.320(3) . ?
C1B C2B 1.414(4) . ?
C1B C6B 1.420(4) . ?
C2B C3B 1.414(4) . ?
C2B C21B 1.442(4) . ?
C21B N2B 1.286(3) . ?
N2B C22B 1.485(3) . ?
C3B C4B 1.376(4) . ?
C4B C5B 1.411(4) . ?
C4B C41B 1.534(4) . ?
C41B C42B 1.521(4) . ?
C41B C44B 1.533(4) . ?
C41B C43B 1.536(4) . ?
C5B C6B 1.378(4) . ?
C6B C61B 1.505(4) . ?
C61B N62B 1.510(3) . ?
N62B C67B 1.484(3) . ?
N62B C63B 1.499(4) . ?
C63B C64B 1.508(4) . ?
C64B O65B 1.410(4) . ?
O65B C66B 1.424(4) . ?
C66B C67B 1.518(5) . ?
S1 O4 1.451(2) . ?
S1 O1 1.462(3) . ?
S1 O2 1.465(2) . ?
S1 O3 1.474(2) . ?
